data_7712201
loop_
_publ_author_name
'Owarzany, Rafa\/l'
'Jaro\'n, Tomasz'
'Kazimierczuk, Krzysztof'
'Malinowski, Przemys\/law J.'
'Grochala, Wojciech'
'Fijalkowski, Karol J.'

_publ_section_title
;
 Towards hydrogen-rich ionic (NH4)(BH3NH2BH2NH2BH3) and related molecular
 NH3BH2NH2BH2NH2BH3
;
_journal_name_full 'Dalton Transactions'
_journal_paper_doi 10.1039/D2DT03674F
_journal_year 2023
_chemical_formula_moiety '3(B3 H14 N3), B3 H12 N2, H4 N'
_chemical_formula_sum 'B12 H58 N12'
_chemical_formula_weight 356.30
_space_group_IT_number 14
_space_group_name_Hall '-P 2ybc'
_space_group_name_H-M_alt 'P 1 21/c 1'
_symmetry_cell_setting monoclinic
_symmetry_Int_Tables_number 14
_symmetry_space_group_name_Hall '-P 2ybc'
_symmetry_space_group_name_H-M 'P 1 21/c 1'
_cell_angle_alpha 90
_cell_angle_beta 125.86(4)
_cell_angle_gamma 90
_cell_formula_units_Z 4
_cell_length_a 13.391(10)
_cell_length_b 13.195(8)
_cell_length_c 17.822(12)
_cell_measurement_temperature 295
_cell_volume 2552(3)
_diffrn_ambient_temperature 295
_diffrn_detector one-dimensional
_diffrn_detector_type LYNXEYE
_diffrn_measurement_device_type 'Bruker D8 Discover'
_diffrn_radiation_probe x-ray
_diffrn_radiation_type 'Cu K\a'
_diffrn_radiation_wavelength 1.5418
_exptl_absorpt_coefficient_mu 0.409
_exptl_crystal_density_diffrn 0.927
_exptl_crystal_F_000 808
_pd_char_colour white
_pd_instr_location ' ?'
_pd_meas_2theta_range_inc 0.016
_pd_meas_2theta_range_max 80.000
_pd_meas_2theta_range_min 6.000
_pd_meas_number_of_points 4522
_pd_meas_scan_method cont
_pd_proc_2theta_range_inc 0.016
_pd_proc_2theta_range_max 80
_pd_proc_2theta_range_min 7.015
_pd_proc_ls_background_function 'Manual background combined with 36 Legendre polynoms'
_pd_proc_ls_pref_orient_corr none
_pd_proc_ls_profile_function Pseudo-Voigt
_pd_proc_ls_prof_R_factor 0.012962
_pd_proc_ls_prof_wR_expected 0.007665
_pd_proc_ls_prof_wR_factor 0.018205
_pd_spec_mounting 'quartz capillary'
_pd_spec_mount_mode transmission
_pd_spec_shape cylinder
_refine_diff_density_max 0.09
_refine_diff_density_min -0.20
_refine_ls_goodness_of_fit_all 2.3754
_refine_ls_hydrogen_treatment constr
_refine_ls_number_constraints 1
_refine_ls_number_parameters 124
_refine_ls_number_restraints 65
_refine_ls_R_factor_all 0.0665
_refine_ls_R_factor_gt 0.0665
_refine_ls_shift/su_max 0.0000
_refine_ls_shift/su_mean 0.0000
_refine_ls_weighting_scheme sigma
_refine_ls_wR_factor_all 0.0657
_refine_ls_wR_factor_gt 0.0657
_cod_data_source_file d2dt03674f2.cif
_cod_data_source_block I
_cod_depositor_comments
;
The following automatic conversions were performed:

data item '_diffrn_radiation_probe' value 'X-ray' was changed to
'x-ray' in accordance with the
/home/data/users/saulius/crontab/automatic-downloads/rss-feeds/RSC/lib/dictionaries/cif_core.dic
dictionary named 'cif_core.dic' version 2.4.2 last updated on
2011-04-26.

Automatic conversion script
Id: cif_fix_values 7556 2019-12-06 15:28:31Z antanas 
;
_cod_original_sg_symbol_H-M 'P 21/c'
_cod_database_code 7712201

loop_
_space_group_symop_id
_space_group_symop_operation_xyz
1 x,y,z
2 -x,y+1/2,-z+1/2
3 -x,-y,-z
4 x,-y+1/2,z+1/2

loop_
_atom_site_label
_atom_site_type_symbol
_atom_site_fract_x
_atom_site_fract_y
_atom_site_fract_z
_atom_site_adp_type
_atom_site_U_iso_or_equiv
_atom_site_site_symmetry_multiplicity
_atom_site_occupancy
_atom_site_calc_flag
_atom_site_refinement_flags
_atom_site_disorder_assembly
_atom_site_disorder_group
B1 B 0.6182(10) 0.1662(12) 0.6519(9) Uiso 0.043(9) 4 1 d . . .
N1 N 0.7566(12) 0.1430(13) 0.7337(8) Uiso 0.043(9) 4 1 d . . .
B2 B 0.8172(13) 0.2161(10) 0.8199(10) Uiso 0.043(9) 4 1 d . . .
N2 N 0.9442(12) 0.2611(9) 0.8495(9) Uiso 0.043(9) 4 1 d . . .
B3 B 0.9916(12) 0.3372(11) 0.9311(9) Uiso 0.043(9) 4 1 d . . .
H1 H 0.587069 0.233845 0.668882 Uiso 0.052(11) 4 1 d . . .
H2 H 0.612938 0.191554 0.59089 Uiso 0.052(11) 4 1 d . . .
H4 H 0.763098 0.078477 0.752529 Uiso 0.052(11) 4 1 d . . .
H5 H 0.802545 0.142334 0.71191 Uiso 0.052(11) 4 1 d . . .
H6 H 0.753255 0.278392 0.804553 Uiso 0.052(11) 4 1 d . . .
H7 H 0.829785 0.175417 0.878719 Uiso 0.052(11) 4 1 d . . .
H8 H 0.934081 0.293847 0.801171 Uiso 0.052(11) 4 1 d . . .
H9 H 0.999117 0.210548 0.868151 Uiso 0.052(11) 4 1 d . . .
H10 H 0.940901 0.409036 0.903852 Uiso 0.052(11) 4 1 d . . .
H11 H 1.090569 0.351112 0.966156 Uiso 0.052(11) 4 1 d . . .
H12 H 0.976773 0.304882 0.980757 Uiso 0.052(11) 4 1 d . . .
B4 B 0.5371(10) 0.4637(11) 0.6480(9) Uiso 0.043(9) 4 1 d . . .
N3 N 0.4300(9) 0.4106(12) 0.5556(9) Uiso 0.043(9) 4 1 d . . .
B5 B 0.2946(10) 0.4396(11) 0.5199(9) Uiso 0.043(9) 4 1 d . . .
N4 N 0.2615(9) 0.4041(10) 0.5872(8) Uiso 0.043(9) 4 1 d . . .
B6 B 0.1207(10) 0.4145(11) 0.5431(11) Uiso 0.043(9) 4 1 d . . .
H13 H 0.521277 0.453593 0.701577 Uiso 0.052(11) 4 1 d . . .
H15 H 0.536679 0.545466 0.63593 Uiso 0.052(11) 4 1 d . . .
H16 H 0.439956 0.422664 0.510612 Uiso 0.052(11) 4 1 d . . .
H17 H 0.439364 0.342944 0.562006 Uiso 0.052(11) 4 1 d . . .
H18 H 0.228792 0.40637 0.450944 Uiso 0.052(11) 4 1 d . . .
H19 H 0.282341 0.522135 0.510088 Uiso 0.052(11) 4 1 d . . .
H20 H 0.30525 0.440448 0.639826 Uiso 0.052(11) 4 1 d . . .
H21 H 0.284891 0.339189 0.603723 Uiso 0.052(11) 4 1 d . . .
H22 H 0.105779 0.480518 0.573105 Uiso 0.052(11) 4 1 d . . .
H23 H 0.088349 0.345565 0.557525 Uiso 0.052(11) 4 1 d . . .
H24 H 0.069081 0.42459 0.467817 Uiso 0.052(11) 4 1 d . . .
B7 B 0.2019(12) 0.6240(9) -0.0389(8) Uiso 0.043(9) 4 1 d . . .
N5 N 0.2027(14) 0.7351(9) -0.0059(9) Uiso 0.043(9) 4 1 d . . .
B8 B 0.3337(11) 0.7836(15) 0.0621(8) Uiso 0.043(9) 4 1 d . . .
N6 N 0.4163(11) 0.7092(13) 0.1448(7) Uiso 0.043(9) 4 1 d . . .
B9 B 0.5281(11) 0.7697(11) 0.2271(9) Uiso 0.043(9) 4 1 d . . .
H25 H 0.227329 0.625933 -0.087441 Uiso 0.052(11) 4 1 d . . .
H26 H 0.264586 0.576038 0.021758 Uiso 0.052(11) 4 1 d . . .
H28 H 0.156295 0.775434 -0.055645 Uiso 0.052(11) 4 1 d . . .
H29 H 0.16227 0.736096 0.020362 Uiso 0.052(11) 4 1 d . . .
H30 H 0.375741 0.796414 0.025178 Uiso 0.052(11) 4 1 d . . .
H31 H 0.325089 0.855839 0.088531 Uiso 0.052(11) 4 1 d . . .
H32 H 0.444468 0.659638 0.126993 Uiso 0.052(11) 4 1 d . . .
H33 H 0.37185 0.682413 0.16297 Uiso 0.052(11) 4 1 d . . .
H34 H 0.523475 0.848938 0.206106 Uiso 0.052(11) 4 1 d . . .
H35 H 0.524317 0.767339 0.287153 Uiso 0.052(11) 4 1 d . . .
H36 H 0.614762 0.735385 0.245937 Uiso 0.052(11) 4 1 d . . .
B10 B 1.0721(10) 0.9544(11) 0.7879(9) Uiso 0.043(9) 4 1 d . . .
N7 N 0.9610(9) 0.8989(10) 0.7776(10) Uiso 0.043(9) 4 1 d . . .
B11 B 0.8482(12) 0.8774(11) 0.6751(9) Uiso 0.043(9) 4 1 d . . .
N8 N 0.8174(10) 0.7613(10) 0.6558(8) Uiso 0.043(9) 4 1 d . . .
B12 B 0.6772(10) 0.7465(13) 0.6133(9) Uiso 0.043(9) 4 1 d . . .
H37 H 1.061491 1.036791 0.789918 Uiso 0.052(11) 4 1 d . . .
H38 H 1.158842 0.929946 0.852429 Uiso 0.052(11) 4 1 d . . .
H39 H 1.073955 0.935338 0.728629 Uiso 0.052(11) 4 1 d . . .
H40 H 0.935869 0.93493 0.806504 Uiso 0.052(11) 4 1 d . . .
H41 H 0.987356 0.840263 0.80944 Uiso 0.052(11) 4 1 d . . .
H42 H 0.867441 0.907525 0.627221 Uiso 0.052(11) 4 1 d . . .
H43 H 0.766961 0.918563 0.660194 Uiso 0.052(11) 4 1 d . . .
H44 H 0.831904 0.739615 0.615106 Uiso 0.052(11) 4 1 d . . .
H45 H 0.863614 0.726682 0.709317 Uiso 0.052(11) 4 1 d . . .
H46 H 0.649987 0.800908 0.645094 Uiso 0.052(11) 4 1 d . . .
H47 H 0.621481 0.759502 0.538112 Uiso 0.052(11) 4 1 d . . .
H48 H 0.661876 0.66885 0.626949 Uiso 0.052(11) 4 1 d . . .
N9 N 0.6659(9) 0.4178(10) 0.6830(10) Uiso 0.043(9) 4 1 d . . .
H50 H 0.70514 0.460429 0.668892 Uiso 0.052(11) 4 1 d . . .
H51 H 0.655011 0.35762 0.655461 Uiso 0.052(11) 4 1 d . . .
H52 H 0.711441 0.409223 0.744799 Uiso 0.052(11) 4 1 d . . .
N10 N 0.0660(10) 0.5834(11) -0.0905(8) Uiso 0.043(9) 4 1 d . . .
H53 H 0.035442 0.602279 -0.059104 Uiso 0.052(11) 4 1 d . . .
H54 H 0.065987 0.515283 -0.093677 Uiso 0.052(11) 4 1 d . . .
H55 H 0.01894 0.609307 -0.148054 Uiso 0.052(11) 4 1 d . . .
N11 N 0.5241(10) 0.0770(10) 0.6235(9) Uiso 0.043(9) 4 1 d . . .
H57 H 0.462105 0.098729 0.625678 Uiso 0.052(11) 4 1 d . . .
H58 H 0.493553 0.056578 0.56563 Uiso 0.052(11) 4 1 d . . .
H59 H 0.562838 0.024897 0.662988 Uiso 0.052(11) 4 1 d . . .
N12 N 0.2163(7) 0.0707(7) 0.6732(5) Uiso 0.043(9) 4 1 d . . .
H61 H 0.271603 0.035469 0.670459 Uiso 0.052(11) 4 1 d . . .
H62 H 0.14097 0.063428 0.619578 Uiso 0.052(11) 4 1 d . . .
H63 H 0.237165 0.136685 0.68259 Uiso 0.052(11) 4 1 d . . .
H64 H 0.21529 0.047149 0.720168 Uiso 0.052(11) 4 1 d . . .

loop_
_atom_site_aniso_label
_atom_site_aniso_type_symbol
_atom_site_aniso_U_11
_atom_site_aniso_U_22
_atom_site_aniso_U_33
_atom_site_aniso_U_12
_atom_site_aniso_U_13
_atom_site_aniso_U_23
? ? ? ? ? ? ? ?

loop_
_atom_type_symbol
_atom_type_scat_dispersion_real
_atom_type_scat_dispersion_imag
_atom_type_scat_source
B 0.0097 0.0042 'International Tables Vol C tables 4.2.6.8 and 6.1.1.1'
H 0.0000 0.0000 'International Tables Vol C tables 4.2.6.8 and 6.1.1.1'
N 0.0329 0.0188 'International Tables Vol C tables 4.2.6.8 and 6.1.1.1'

loop_
_exptl_crystal_face_index_h
_exptl_crystal_face_index_k
_exptl_crystal_face_index_l
_exptl_crystal_face_perp_dist
? ? ? ?

loop_
_geom_angle_atom_site_label_1
_geom_angle_atom_site_label_2
_geom_angle_atom_site_label_3
_geom_angle_site_symmetry_1
_geom_angle_site_symmetry_2
_geom_angle_site_symmetry_3
_geom_angle
_geom_angle_publ_flag
N1 B1 N11 . . . 115.9(12) ?
B1 N1 B2 . . . 115.4(13) ?
N1 B2 N2 . . . 113.3(16) ?
B2 N2 B3 . . . 108.8(15) ?
N3 B4 N9 . . . 111.4(13) ?
B4 N3 B5 . . . 115.8(13) ?
N3 B5 N4 . . . 112.8(10) ?
B5 N4 B6 . . . 112.7(10) ?
N5 B7 N10 . . . 106.7(13) ?
B7 N5 B8 . . . 115.0(13) ?
N5 B8 N6 . . . 108.8(13) ?
B8 N6 B9 . . . 108.9(13) ?
B10 N7 B11 . . . 115.0(14) ?
N7 B11 N8 . . . 112.1(10) ?
B11 N8 B12 . . . 107.7(11) ?

loop_
_geom_bond_atom_site_label_1
_geom_bond_atom_site_label_2
_geom_bond_site_symmetry_1
_geom_bond_site_symmetry_2
_geom_bond_distance
_geom_bond_publ_flag
B1 N1 . . 1.576(15) ?
B1 N11 . . 1.57(2) ?
N1 B2 . . 1.58(2) ?
B2 N2 . . 1.57(2) ?
N2 B3 . . 1.56(2) ?
B4 N3 . . 1.578(17) ?
B4 N9 . . 1.573(19) ?
N3 B5 . . 1.577(19) ?
B5 N4 . . 1.57(2) ?
N4 B6 . . 1.567(18) ?
B7 N5 . . 1.577(18) ?
B7 N10 . . 1.576(19) ?
N5 B8 . . 1.570(19) ?
B8 N6 . . 1.57(2) ?
N6 B9 . . 1.567(16) ?
B10 N7 . . 1.57(2) ?
N7 B11 . . 1.570(16) ?
B11 N8 . . 1.57(2) ?
N8 B12 . . 1.572(18) ?

loop_
_geom_hbond_atom_site_label_D
_geom_hbond_atom_site_label_H
_geom_hbond_atom_site_label_A
_geom_hbond_site_symmetry_D
_geom_hbond_site_symmetry_H
_geom_hbond_site_symmetry_A
_geom_hbond_distance_DH
_geom_hbond_distance_HA
_geom_hbond_distance_DA
_geom_hbond_angle_DHA
_geom_hbond_publ_flag
? ? ? ? ? ? ? ? ? ? ?

loop_
_geom_torsion_atom_site_label_1
_geom_torsion_atom_site_label_2
_geom_torsion_atom_site_label_3
_geom_torsion_atom_site_label_4
_geom_torsion_site_symmetry_1
_geom_torsion_site_symmetry_2
_geom_torsion_site_symmetry_3
_geom_torsion_site_symmetry_4
_geom_torsion
_geom_torsion_publ_flag
? ? ? ? ? ? ? ? ? ?

loop_
_restr_angle_atom_site_label_1
_restr_angle_site_symmetry_1
_restr_angle_atom_site_label_2
_restr_angle_site_symmetry_2
_restr_angle_atom_site_label_3
_restr_angle_site_symmetry_3
_restr_angle_target
_restr_angle_target_weight_param
B3 . N2 . B2 . 109.47 0.5
N2 . B2 . N1 . 109.47 0.5
B2 . N1 . B1 . 109.47 0.5
B4 . N3 . B5 . 109.47 0.5
N3 . B5 . N4 . 109.47 0.5
B5 . N4 . B6 . 109.47 0.5
B10 . N7 . B11 . 109.47 0.5
N7 . B11 . N8 . 109.47 0.5
B11 . N8 . B12 . 109.47 0.5
B9 . N6 . B8 . 109.47 0.5
N6 . B8 . N5 . 109.47 0.5
B8 . N5 . B7 . 109.47 0.5
N5 . B7 . N10 . 109.47 0.5
N3 . B4 . N9 . 109.47 0.5
N1 . B1 . N11 . 109.47 0.5

loop_
_restr_distance_atom_site_label_1
_restr_distance_site_symmetry_1
_restr_distance_atom_site_label_2
_restr_distance_site_symmetry_2
_restr_distance_target
_restr_distance_target_weight_param
B1 . N1 . 1.57 0.002
N1 . B2 . 1.57 0.002
B2 . N2 . 1.57 0.002
N2 . B3 . 1.57 0.002
B4 . N3 . 1.57 0.002
N3 . B5 . 1.57 0.002
B5 . N4 . 1.57 0.002
N4 . B6 . 1.57 0.002
B7 . N5 . 1.57 0.002
N5 . B8 . 1.57 0.002
B8 . N6 . 1.57 0.002
N6 . B9 . 1.57 0.002
B10 . N7 . 1.57 0.002
N7 . B11 . 1.57 0.002
B11 . N8 . 1.57 0.002
N8 . B12 . 1.57 0.002
B7 . N10 . 1.57 0.002
B4 . N9 . 1.57 0.002
B1 . N11 . 1.57 0.002
B3 . B10 2_746 3.8 0.02
B3 . B11 2_746 3.8 0.02
B5 . B12 3_666 3.8 0.02
B6 . B6 3_566 3.8 0.02
B9 . B12 4_564 3.8 0.02
B2 . N9 . 3.3 0.02
N9 . H6 . 2.7 0.02
N9 . H64 2_656 2.7 0.02
N12 . H50 2_646 2.7 0.02
B1 . H35 3_666 3 0.02
B2 . H52 . 3 0.02
B3 . H23 4_655 3 0.02
B3 . H29 3_666 3 0.02
B3 . H39 2_746 3 0.02
B3 . H42 2_746 3 0.02
B4 . H34 4_565 3 0.02
B9 . H63 3_666 3 0.02
B10 . H8 2_756 3 0.02
B10 . H50 2_756 3 0.02
B10 . H54 2_655 3 0.02
B10 . H55 2_655 3 0.02
B11 . H54 2_655 3 0.02
B12 . H17 3_666 3 0.02
B12 . H36 4_565 3 0.02
H6 . H52 . 2 0.01
H15 . H34 4_565 2 0.01
H17 . H47 3_666 2 0.01
H19 . H31 4_565 2 0.01
H42 . H54 2_655 2 0.01
H50 . H64 2_656 2 0.01
H52 . H64 2_656 2 0.01
